data_2206102
loop_
_publ_author_name
'Guo, Ming-Lin'

_publ_section_title
;
 1,10-Phenanthrolin-1-ium 2-carboxy-6-nitrobenzoate
;
_journal_issue 6
_journal_name_full 'Acta Crystallographica Section E'
_journal_page_first o1728
_journal_page_last o1730
_journal_paper_doi 10.1107/S1600536805014753
_journal_volume 61
_journal_year 2005
_chemical_formula_iupac 'C12 H9 N2 +, C8 H4 N O6 -'
_chemical_formula_moiety 'C12 H9 N2 +, C8 H4 N O6 -'
_chemical_formula_sum 'C20 H13 N3 O6'
_chemical_formula_weight 391.33
_chemical_name_systematic
;
1,10-Phenanthrolin-1-ium  2-carboxy-6-nitrobenzoate
;
_space_group_IT_number 14
_symmetry_cell_setting monoclinic
_symmetry_space_group_name_Hall '-P 2ybc'
_symmetry_space_group_name_H-M 'P 1 21/c 1'
_atom_sites_solution_hydrogens geom
_atom_sites_solution_primary direct
_atom_sites_solution_secondary difmap
_audit_creation_method SHELXL-97
_cell_angle_alpha 90.00
_cell_angle_beta 92.304(6)
_cell_angle_gamma 90.00
_cell_formula_units_Z 4
_cell_length_a 7.623(3)
_cell_length_b 19.920(6)
_cell_length_c 11.558(4)
_cell_measurement_reflns_used 708
_cell_measurement_temperature 293(2)
_cell_measurement_theta_max 22.38
_cell_measurement_theta_min 3.31
_cell_volume 1753.7(11)
_computing_cell_refinement SMART
_computing_data_collection 'SMART (Bruker 1997)'
_computing_data_reduction 'SAINT (Bruker 1997)'
_computing_molecular_graphics SHELXTL
_computing_publication_material SHELXTL
_computing_structure_refinement SHELXTL
_computing_structure_solution 'SHELXTL (Bruker, 2001)'
_diffrn_ambient_temperature 293(2)
_diffrn_measured_fraction_theta_full 0.993
_diffrn_measured_fraction_theta_max 0.993
_diffrn_measurement_device_type 'Bruker SMART CCD area-detector'
_diffrn_measurement_method '\f and \w'
_diffrn_radiation_type MoK\a
_diffrn_radiation_wavelength 0.71073
_diffrn_reflns_av_R_equivalents 0.0527
_diffrn_reflns_av_sigmaI/netI 0.0638
_diffrn_reflns_limit_h_max 9
_diffrn_reflns_limit_h_min -9
_diffrn_reflns_limit_k_max 11
_diffrn_reflns_limit_k_min -24
_diffrn_reflns_limit_l_max 14
_diffrn_reflns_limit_l_min -14
_diffrn_reflns_number 10088
_diffrn_reflns_theta_full 26.52
_diffrn_reflns_theta_max 26.52
_diffrn_reflns_theta_min 2.04
_diffrn_standards_decay_% 0
_diffrn_standards_interval_count 0
_diffrn_standards_interval_time 0
_diffrn_standards_number 0
_exptl_absorpt_coefficient_mu 0.112
_exptl_absorpt_correction_T_max 0.984
_exptl_absorpt_correction_T_min 0.960
_exptl_absorpt_correction_type multi-scan
_exptl_absorpt_process_details '(SADABS; Sheldrick, 1996)'
_exptl_crystal_colour Colorless
_exptl_crystal_density_diffrn 1.482
_exptl_crystal_density_method 'not measured'
_exptl_crystal_description Block
_exptl_crystal_F_000 808
_exptl_crystal_size_max 0.20
_exptl_crystal_size_mid 0.18
_exptl_crystal_size_min 0.14
_refine_diff_density_max 0.188
_refine_diff_density_min -0.144
_refine_ls_extinction_coef 0.032(2)
_refine_ls_extinction_expression Fc^*^=kFc[1+0.001xFc^2^\l^3^/sin(2\q)]^-1/4^
_refine_ls_extinction_method SHELXL97
_refine_ls_goodness_of_fit_ref 1.007
_refine_ls_hydrogen_treatment mixed
_refine_ls_matrix_type full
_refine_ls_number_parameters 287
_refine_ls_number_reflns 3627
_refine_ls_number_restraints 36
_refine_ls_restrained_S_all 1.024
_refine_ls_R_factor_all 0.0920
_refine_ls_R_factor_gt 0.0451
_refine_ls_shift/su_max 0.000
_refine_ls_shift/su_mean 0.000
_refine_ls_structure_factor_coef Fsqd
_refine_ls_weighting_details 'calc w = 1/[\s^2^(Fo^2^)+(0.047P)^2^+0.1207P] where P = (Fo^2^+2Fc^2^)/3'
_refine_ls_weighting_scheme calc
_refine_ls_wR_factor_gt 0.0934
_refine_ls_wR_factor_ref 0.1084
_reflns_number_gt 2223
_reflns_number_total 3627
_reflns_threshold_expression I>2\s(I)
_cod_data_source_file ww6383.cif
_cod_data_source_block I
_cod_depositor_comments
;
The following automatic conversions were performed:
'_symmetry_cell_setting' value 'Monoclinic' changed to 'monoclinic'
according to '/home/saulius/struct/CIF-dictionaries/cif_core.dic'
dictionary named 'cif_core.dic' version 2.4.1 from 2010-06-29.

Automatic conversion script
Id: cif_fix_enum 1527 2010-12-29 10:47:43Z saulius 

The following automatic conversions were performed:

'_symmetry_cell_setting' value 'Monoclinic' changed to 'monoclinic'
according to /home/saulius/struct/CIF-dictionaries/cif_core.dic
dictionary named 'cif_core.dic' version 2.4.1 from 2010-06-29.

Automatic conversion script
Id: cif_fix_values 1715 2011-07-08 13:25:40Z adriana 
;
_cod_original_cell_volume 1753.8(10)
_cod_original_sg_symbol_H-M 'P 21/c'
_cod_database_code 2206102
_cod_database_fobs_code 2206102

loop_
_symmetry_equiv_pos_as_xyz
'x, y, z'
'-x, y+1/2, -z+1/2'
'-x, -y, -z'
'x, -y-1/2, z-1/2'

loop_
_atom_site_label
_atom_site_fract_x
_atom_site_fract_y
_atom_site_fract_z
_atom_site_U_iso_or_equiv
_atom_site_adp_type
_atom_site_calc_flag
_atom_site_refinement_flags
_atom_site_occupancy
_atom_site_disorder_assembly
_atom_site_disorder_group
_atom_site_type_symbol
N1 0.1458(2) 0.50717(9) 0.71867(14) 0.0374(4) Uani d . 1 . . N
H1A 0.159(3) 0.4589(12) 0.7413(19) 0.066(7) Uiso d . 1 . . H
N2 0.2982(2) 0.42294(8) 0.56382(15) 0.0437(5) Uani d . 1 . . N
C1 0.0832(3) 0.54672(11) 0.79962(19) 0.0457(6) Uani d . 1 . . C
H1 0.0659 0.5295 0.8731 0.055 Uiso calc R 1 . . H
C2 0.0433(3) 0.61321(11) 0.7761(2) 0.0525(6) Uani d . 1 . . C
H2 0.0038 0.6413 0.8338 0.063 Uiso calc R 1 . . H
C3 0.0629(3) 0.63672(11) 0.6670(2) 0.0496(6) Uani d . 1 . . C
H3A 0.0325 0.6809 0.6496 0.059 Uiso calc R 1 . . H
C4 0.1282(3) 0.59562(10) 0.58024(19) 0.0405(5) Uani d . 1 . . C
C5 0.1488(3) 0.61735(11) 0.4637(2) 0.0517(6) Uani d . 1 . . C
H5 0.1156 0.6606 0.4418 0.062 Uiso calc R 1 . . H
C6 0.2158(3) 0.57576(12) 0.3858(2) 0.0528(6) Uani d . 1 . . C
H6A 0.2265 0.5907 0.3101 0.063 Uiso calc R 1 . . H
C7 0.2710(3) 0.50947(11) 0.41508(18) 0.0419(5) Uani d . 1 . . C
C8 0.3480(3) 0.46554(13) 0.3371(2) 0.0542(6) Uani d . 1 . . C
H8 0.3650 0.4791 0.2613 0.065 Uiso calc R 1 . . H
C9 0.3975(3) 0.40322(13) 0.3725(2) 0.0563(7) Uani d . 1 . . C
H9 0.4488 0.3737 0.3216 0.068 Uiso calc R 1 . . H
C10 0.3706(3) 0.38411(11) 0.4859(2) 0.0523(6) Uani d . 1 . . C
H10 0.4056 0.3412 0.5086 0.063 Uiso calc R 1 . . H
C11 0.2491(2) 0.48518(10) 0.52768(17) 0.0358(5) Uani d . 1 . . C
C12 0.1740(2) 0.52940(10) 0.61004(17) 0.0346(5) Uani d . 1 . . C
O1 0.29930(18) 0.23646(8) 0.60543(13) 0.0548(5) Uani d . 1 A . O
H1B 0.2173 0.2226 0.5639 0.082 Uiso calc R 1 . . H
O2 0.08512(18) 0.26649(7) 0.71900(12) 0.0452(4) Uani d . 1 A . O
O3 0.07351(17) 0.39774(7) 0.83375(12) 0.0401(4) Uani d . 1 . . O
O4 0.08292(17) 0.32034(7) 0.97157(11) 0.0434(4) Uani d . 1 . . O
N3 0.4487(3) 0.40766(11) 1.02990(16) 0.0538(5) Uani d D 1 . . N
O5 0.3177(5) 0.4423(3) 1.0265(4) 0.0820(16) Uani d PDU 0.880(16) A 1 O
O6 0.5573(3) 0.4086(4) 1.1107(4) 0.0808(18) Uani d PDU 0.880(16) A 1 O
O5' 0.2989(14) 0.4209(13) 1.051(2) 0.053(7) Uani d PDU 0.120(16) A 2 O
O6' 0.5663(17) 0.4423(13) 1.069(3) 0.061(7) Uani d PDU 0.120(16) A 2 O
C13 0.3808(2) 0.29388(9) 0.77529(15) 0.0287(4) Uani d . 1 A . C
C14 0.3388(2) 0.33678(9) 0.86587(15) 0.0281(4) Uani d . 1 . . C
C15 0.4797(2) 0.36155(10) 0.93401(16) 0.0349(5) Uani d D 1 A . C
C16 0.6523(3) 0.34436(11) 0.91668(18) 0.0431(5) Uani d . 1 . . C
H16 0.7420 0.3613 0.9652 0.052 Uiso calc R 1 A . H
C17 0.6904(3) 0.30224(11) 0.82749(19) 0.0440(5) Uani d . 1 A . C
H17 0.8061 0.2906 0.8144 0.053 Uiso calc R 1 . . H
C18 0.5547(3) 0.27726(10) 0.75719(18) 0.0383(5) Uani d . 1 . . C
H18 0.5803 0.2487 0.6965 0.046 Uiso calc R 1 A . H
C19 0.2386(3) 0.26450(9) 0.69713(16) 0.0322(5) Uani d . 1 . . C
C20 0.1495(2) 0.35372(10) 0.89117(16) 0.0303(4) Uani d . 1 A . C

loop_
_atom_site_aniso_label
_atom_site_aniso_U_11
_atom_site_aniso_U_22
_atom_site_aniso_U_33
_atom_site_aniso_U_12
_atom_site_aniso_U_13
_atom_site_aniso_U_23
N1 0.0381(10) 0.0374(10) 0.0364(11) 0.0008(8) -0.0022(8) 0.0008(9)
N2 0.0452(11) 0.0377(10) 0.0483(11) 0.0019(8) 0.0018(9) 0.0002(9)
C1 0.0458(13) 0.0524(15) 0.0388(13) 0.0017(11) 0.0021(10) -0.0039(11)
C2 0.0528(14) 0.0456(14) 0.0590(16) 0.0071(11) 0.0022(12) -0.0114(12)
C3 0.0414(13) 0.0345(12) 0.0724(17) 0.0029(10) -0.0018(12) 0.0010(12)
C4 0.0323(11) 0.0351(12) 0.0538(14) -0.0026(9) -0.0021(10) 0.0069(11)
C5 0.0508(14) 0.0428(14) 0.0609(17) -0.0030(11) -0.0050(12) 0.0198(12)
C6 0.0571(15) 0.0572(16) 0.0439(14) -0.0097(12) -0.0023(12) 0.0183(12)
C7 0.0392(12) 0.0492(13) 0.0371(13) -0.0107(10) -0.0026(9) 0.0030(11)
C8 0.0558(15) 0.0693(18) 0.0379(13) -0.0157(13) 0.0053(11) -0.0047(13)
C9 0.0581(15) 0.0548(16) 0.0565(17) -0.0078(12) 0.0103(12) -0.0170(13)
C10 0.0541(15) 0.0430(14) 0.0603(17) -0.0015(11) 0.0085(12) -0.0050(12)
C11 0.0315(11) 0.0369(12) 0.0386(12) -0.0044(9) -0.0039(9) -0.0007(10)
C12 0.0317(10) 0.0356(11) 0.0362(12) -0.0049(9) -0.0029(9) 0.0024(10)
O1 0.0395(9) 0.0762(11) 0.0490(10) -0.0102(8) 0.0066(7) -0.0312(9)
O2 0.0320(8) 0.0552(9) 0.0488(9) -0.0063(7) 0.0046(7) -0.0152(7)
O3 0.0392(8) 0.0382(8) 0.0428(8) 0.0078(6) 0.0001(7) 0.0077(7)
O4 0.0332(8) 0.0614(10) 0.0359(8) 0.0073(7) 0.0070(6) 0.0152(7)
N3 0.0404(12) 0.0751(15) 0.0457(12) -0.0145(11) 0.0003(10) -0.0185(11)
O5 0.069(2) 0.091(3) 0.085(3) 0.0197(16) -0.0117(15) -0.049(2)
O6 0.0568(14) 0.139(4) 0.0454(18) -0.0116(16) -0.0119(12) -0.036(2)
O5' 0.040(9) 0.063(11) 0.055(10) -0.001(7) 0.008(6) -0.015(8)
O6' 0.057(9) 0.067(10) 0.059(10) -0.021(7) -0.008(7) -0.008(8)
C13 0.0280(10) 0.0293(10) 0.0290(11) -0.0006(8) 0.0028(8) 0.0015(8)
C14 0.0285(10) 0.0311(10) 0.0245(10) -0.0009(8) 0.0005(8) 0.0054(9)
C15 0.0326(11) 0.0448(12) 0.0276(11) -0.0038(9) 0.0035(9) -0.0037(9)
C16 0.0307(11) 0.0573(14) 0.0408(13) -0.0079(10) -0.0043(9) 0.0017(11)
C17 0.0255(11) 0.0540(14) 0.0527(14) 0.0039(10) 0.0036(10) 0.0023(12)
C18 0.0348(12) 0.0376(12) 0.0428(12) 0.0016(9) 0.0073(10) -0.0005(10)
C19 0.0349(12) 0.0304(11) 0.0314(11) -0.0009(9) 0.0040(9) -0.0010(9)
C20 0.0312(11) 0.0330(11) 0.0265(11) -0.0002(9) -0.0008(9) -0.0025(9)

loop_
_atom_type_symbol
_atom_type_description
_atom_type_scat_dispersion_real
_atom_type_scat_dispersion_imag
_atom_type_scat_source
C C 0.0033 0.0016 'International Tables Vol C Tables 4.2.6.8 and 6.1.1.4'
H H 0.0000 0.0000 'International Tables Vol C Tables 4.2.6.8 and 6.1.1.4'
N N 0.0061 0.0033 'International Tables Vol C Tables 4.2.6.8 and 6.1.1.4'
O O 0.0106 0.0060 'International Tables Vol C Tables 4.2.6.8 and 6.1.1.4'

loop_
_geom_angle_atom_site_label_1
_geom_angle_atom_site_label_2
_geom_angle_atom_site_label_3
_geom_angle
_geom_angle_publ_flag
C1 N1 C12 122.27(19) yes
C1 N1 H1A 115.0(13) ?
C12 N1 H1A 122.5(13) ?
C10 N2 C11 116.22(19) yes
N1 C1 C2 120.8(2) ?
N1 C1 H1 119.6 ?
C2 C1 H1 119.6 ?
C3 C2 C1 118.7(2) ?
C3 C2 H2 120.6 ?
C1 C2 H2 120.6 ?
C2 C3 C4 121.2(2) ?
C2 C3 H3A 119.4 ?
C4 C3 H3A 119.4 ?
C3 C4 C12 117.7(2) ?
C3 C4 C5 123.6(2) ?
C12 C4 C5 118.7(2) ?
C6 C5 C4 120.4(2) ?
C6 C5 H5 119.8 ?
C4 C5 H5 119.8 ?
C5 C6 C7 122.1(2) ?
C5 C6 H6A 119.0 ?
C7 C6 H6A 119.0 ?
C8 C7 C11 116.7(2) ?
C8 C7 C6 123.6(2) ?
C11 C7 C6 119.7(2) ?
C9 C8 C7 119.7(2) ?
C9 C8 H8 120.2 ?
C7 C8 H8 120.2 ?
C8 C9 C10 119.1(2) ?
C8 C9 H9 120.4 ?
C10 C9 H9 120.4 ?
N2 C10 C9 124.3(2) ?
N2 C10 H10 117.9 ?
C9 C10 H10 117.9 ?
N2 C11 C7 123.96(19) ?
N2 C11 C12 118.03(18) ?
C7 C11 C12 118.00(18) ?
N1 C12 C4 119.11(19) ?
N1 C12 C11 119.78(18) ?
C4 C12 C11 121.10(19) ?
C19 O1 H1B 109.5 ?
O6' N3 O5' 119.7(10) yes
O6' N3 O5 106.6(10) ?
O5' N3 O6 117.4(13) ?
O5 N3 O6 123.2(3) yes
O6' N3 C15 120.2(9) ?
O5' N3 C15 118.2(10) ?
O5 N3 C15 119.3(2) ?
O6 N3 C15 117.5(2) ?
C18 C13 C14 120.42(17) ?
C18 C13 C19 119.11(17) ?
C14 C13 C19 120.47(16) ?
C15 C14 C13 116.39(17) ?
C15 C14 C20 121.80(17) ?
C13 C14 C20 121.78(16) ?
C16 C15 C14 123.09(19) ?
C16 C15 N3 116.62(18) ?
C14 C15 N3 120.29(17) ?
C17 C16 C15 119.53(18) ?
C17 C16 H16 120.2 ?
C15 C16 H16 120.2 ?
C16 C17 C18 119.14(19) ?
C16 C17 H17 120.4 ?
C18 C17 H17 120.4 ?
C17 C18 C13 121.4(2) ?
C17 C18 H18 119.3 ?
C13 C18 H18 119.3 ?
O2 C19 O1 124.38(18) yes
O2 C19 C13 122.91(18) yes
O1 C19 C13 112.70(17) yes
O3 C20 O4 125.22(18) yes
O3 C20 C14 118.94(17) yes
O4 C20 C14 115.84(16) yes

loop_
_geom_bond_atom_site_label_1
_geom_bond_atom_site_label_2
_geom_bond_distance
_geom_bond_publ_flag
N1 C1 1.327(3) ?
N1 C12 1.357(2) ?
N1 H1A 1.00(2) ?
N2 C10 1.324(3) ?
N2 C11 1.356(3) ?
C1 C2 1.384(3) ?
C1 H1 0.9300 ?
C2 C3 1.359(3) ?
C2 H2 0.9300 ?
C3 C4 1.401(3) ?
C3 H3A 0.9300 ?
C4 C12 1.404(3) ?
C4 C5 1.430(3) ?
C5 C6 1.340(3) ?
C5 H5 0.9300 ?
C6 C7 1.423(3) ?
C6 H6A 0.9300 ?
C7 C8 1.402(3) ?
C7 C11 1.405(3) ?
C8 C9 1.356(3) ?
C8 H8 0.9300 ?
C9 C10 1.388(3) ?
C9 H9 0.9300 ?
C10 H10 0.9300 ?
C11 C12 1.433(3) ?
O1 C19 1.300(2) yes
O1 H1B 0.8200 ?
O2 C19 1.207(2) yes
O3 C20 1.230(2) yes
O4 C20 1.265(2) yes
N3 O6' 1.205(8) yes
N3 O5' 1.206(9) yes
N3 O5 1.213(3) yes
N3 O6 1.223(3) yes
N3 C15 1.466(3) yes
C13 C18 1.391(3) ?
C13 C14 1.398(2) ?
C13 C19 1.502(3) yes
C14 C15 1.396(2) ?
C14 C20 1.522(3) ?
C15 C16 1.382(3) ?
C16 C17 1.369(3) ?
C16 H16 0.9300 ?
C17 C18 1.382(3) ?
C17 H17 0.9300 ?
C18 H18 0.9300 ?

loop_
_geom_hbond_atom_site_label_D
_geom_hbond_atom_site_label_H
_geom_hbond_atom_site_label_A
_geom_hbond_site_symmetry_A
_geom_hbond_distance_DH
_geom_hbond_distance_HA
_geom_hbond_distance_DA
_geom_hbond_angle_DHA
N1 H1A O3 . 1.00(2) 1.76(2) 2.624(2) 142(2)
O1 H1B O4 4_565 0.82 1.68 2.4878(19) 166
C2 H2 O4 3_567 0.93 2.49 3.378(3) 160
C3 H3A O2 2_556 0.93 2.48 3.132(3) 128
C10 H10 O1 . 0.93 2.52 3.304(3) 143
C17 H17 O2 1_655 0.93 2.48 3.382(3) 163
C18 H18 O1 . 0.93 2.36 2.693(2) 101

loop_
_geom_torsion_atom_site_label_1
_geom_torsion_atom_site_label_2
_geom_torsion_atom_site_label_3
_geom_torsion_atom_site_label_4
_geom_torsion
_geom_torsion_publ_flag
C12 N1 C1 C2 0.1(3) yes
N1 C1 C2 C3 2.6(3) ?
C1 C2 C3 C4 -2.3(3) ?
C2 C3 C4 C12 -0.5(3) ?
C2 C3 C4 C5 178.9(2) ?
C3 C4 C5 C6 178.5(2) ?
C12 C4 C5 C6 -2.1(3) ?
C4 C5 C6 C7 -0.9(3) ?
C5 C6 C7 C8 -177.4(2) ?
C5 C6 C7 C11 2.6(3) ?
C11 C7 C8 C9 -0.3(3) ?
C6 C7 C8 C9 179.7(2) ?
C7 C8 C9 C10 0.1(3) ?
C11 N2 C10 C9 -0.2(3) ?
C8 C9 C10 N2 0.2(4) ?
C10 N2 C11 C7 -0.1(3) ?
C10 N2 C11 C12 -178.54(18) ?
C8 C7 C11 N2 0.3(3) ?
C6 C7 C11 N2 -179.71(18) ?
C8 C7 C11 C12 178.75(17) ?
C6 C7 C11 C12 -1.2(3) ?
C1 N1 C12 C4 -3.0(3) yes
C1 N1 C12 C11 177.29(18) yes
C3 C4 C12 N1 3.1(3) ?
C5 C4 C12 N1 -176.36(17) ?
C3 C4 C12 C11 -177.17(18) ?
C5 C4 C12 C11 3.4(3) ?
N2 C11 C12 N1 -3.4(3) ?
C7 C11 C12 N1 178.01(16) ?
N2 C11 C12 C4 176.84(17) ?
C7 C11 C12 C4 -1.7(3) ?
C18 C13 C14 C15 0.6(3) ?
C19 C13 C14 C15 179.92(17) ?
C18 C13 C14 C20 -177.45(17) ?
C19 C13 C14 C20 1.8(3) yes
C13 C14 C15 C16 -1.4(3) ?
C20 C14 C15 C16 176.67(19) ?
C13 C14 C15 N3 179.09(17) ?
C20 C14 C15 N3 -2.8(3) yes
O6' N3 C15 C16 20(2) yes
O5' N3 C15 C16 -176.3(18) yes
O5 N3 C15 C16 154.6(5) yes
O6 N3 C15 C16 -26.1(5) yes
O6' N3 C15 C14 -161(2) yes
O5' N3 C15 C14 3.3(18) yes
O5 N3 C15 C14 -25.9(5) yes
O6 N3 C15 C14 153.4(5) yes
C14 C15 C16 C17 1.4(3) ?
N3 C15 C16 C17 -179.06(19) yes
C15 C16 C17 C18 -0.6(3) ?
C16 C17 C18 C13 -0.1(3) ?
C14 C13 C18 C17 0.1(3) ?
C19 C13 C18 C17 -179.19(18) ?
C18 C13 C19 O2 166.34(18) yes
C14 C13 C19 O2 -13.0(3) yes
C18 C13 C19 O1 -12.9(3) yes
C14 C13 C19 O1 167.81(17) yes
C15 C14 C20 O3 100.2(2) yes
C13 C14 C20 O3 -81.8(2) yes
C15 C14 C20 O4 -79.7(2) yes
C13 C14 C20 O4 98.2(2) yes
